data_4336064
loop_
_publ_author_name
'Endrit Shurdha'
'Curtis E. Moore'
'Arnold L. Rheingold'
'Saul H. Lapidus'
'Peter W. Stephens'
'Atta M. Arif'
'Joel S. Miller'

_publ_contact_author_address
; 
Department of Chemistry
University of Utah
Salt Lake City
UT 84112-0850
USA
;
_publ_contact_author_email jsmiller@chem.utah.edu
_publ_contact_author_name 'Joel S. Miller'
_publ_section_title
;
 First Row Transition Metal(II) Thiocyanate Complexes, and Formation of
 1-, 2-, and 3-Dimensional Extended Network Structures of
 M(NCS)2(Solvent)2 (M = Cr, Mn, Co) Composition
;
_journal_name_full 'Inorganic Chemistry'
_journal_page_first 10583
_journal_page_last 10594
_journal_paper_doi 10.1021/ic401558f
_journal_volume 52
_journal_year 2013
_chemical_formula_moiety 'C7 H4 Fe N6 S2'
_chemical_formula_sum 'C7 H4 Fe N6 S2'
_chemical_formula_weight 376.22
_chemical_name_systematic
;
?
;
_space_group_IT_number 2
_symmetry_cell_setting triclinic
_symmetry_Int_Tables_number 2
_symmetry_space_group_name_Hall '-P 1'
_symmetry_space_group_name_H-M 'P -1'
_cell_angle_alpha 78.4226(8)
_cell_angle_beta 80.0358(8)
_cell_angle_gamma 78.2382(15)
_cell_formula_units_Z 1
_cell_length_a 5.5742(1)
_cell_length_b 6.13885(12)
_cell_length_c 11.4552(3)
_cell_measurement_temperature 295
_cell_volume 372.365(14)
_computing_cell_refinement TOPAS-Academic
_computing_data_collection SPEC
_computing_data_reduction TOPAS-Academic
_computing_structure_refinement TOPAS-Academic
_computing_structure_solution TOPAS-Academic
_diffrn_ambient_temperature 300
_diffrn_detector 'NaI scintillation counter'
_diffrn_measurement_device_type 'Huber diffractometer'
_diffrn_radiation_monochromator 'Si(111) channel cut'
_diffrn_radiation_type synchrotron
_diffrn_radiation_wavelength 0.700154
_diffrn_source synchrotron
_pd_block_diffractogram_id ES-2-130
_pd_instr_location
;
X16C, National Synchrotron Light Source, Brookhaven National Laboratory
;
_pd_meas_2theta_range_inc 0.005
_pd_meas_2theta_range_max 35.0
_pd_meas_2theta_range_min 3.0
_pd_meas_number_of_points 6401
_pd_meas_scan_method step
_pd_proc_2theta_range_inc 0.005
_pd_proc_2theta_range_max 35.0
_pd_proc_2theta_range_min 3.0
_pd_proc_ls_background_function
;
8 Pearson-Voight peaks and Chebyshev polynomial with 9 coefficients
;
_pd_proc_ls_pref_orient_corr
;
none
;
_pd_proc_ls_profile_function
;
Simple_Axial_model function with Rp=9999,Rs=330 in TOPAS-Academic
;
_pd_proc_ls_prof_R_factor 0.06324
_pd_proc_ls_prof_wR_expected 0.06172
_pd_proc_ls_prof_wR_factor 0.0831
_pd_proc_wavelength 0.700154
_pd_spec_mounting
;
capillary
;
_pd_spec_mount_mode transmission
_pd_spec_shape cylinder
_refine_ls_goodness_of_fit_all 1.346
_refine_ls_number_parameters 77
_refine_ls_weighting_details 1/(sigma*sigma)
_refine_ls_weighting_scheme sigma
_cod_data_source_file ic401558f_si_002_11.cif
_cod_data_source_block ES-2-130
_cod_database_code 4336064

loop_
_symmetry_equiv_pos_site_id
_symmetry_equiv_pos_as_xyz
1 x,y,z
2 -x,-y,-z

loop_
_atom_site_label
_atom_site_type_symbol
_atom_site_thermal_displace_type
_atom_site_fract_x
_atom_site_fract_y
_atom_site_fract_z
_atom_site_occupancy
_atom_site_U_iso_or_equiv
Fe1 Fe Uiso 0.00000 1.00000 0.00000 1.000 0.0324(18)
S1 S Uiso 0.3457(7) 0.7966(4) -0.1415(3) 1.000 0.0400
N1 N Uiso -0.0233(10) 0.1202(10) 0.3703(6) 1.000 0.0400
N2 N Uiso 0.1116(14) 0.7366(17) 0.1527(8) 1.000 0.0400
N3 N Uiso 0.7554(18) 0.818(2) -0.0395(5) 1.000 0.0400
C1 C Uiso 0.4721(9) 0.6711(8) 0.4004(5) 1.000 0.0400
C2 C Uiso 0.3442(13) 0.4777(6) 0.4175(8) 1.000 0.0400
C3 C Uiso 0.3855(7) 0.3111(10) 0.5229(7) 1.000 0.0400
C4 C Uiso 0.1919(14) 0.4526(4) 0.3383(6) 1.000 0.0400
C5 C Uiso 0.0742(10) 0.2708(7) 0.3558(3) 1.000 0.0400
C6 C Uiso 0.1480(10) 0.6079(14) 0.2368(5) 1.000 0.0400
C7 C Uiso 0.6027(19) 0.803(3) -0.0806(8) 1.000 0.0400
H1 H Uiso 0.4531(15) 0.7877(6) 0.3325(7) 1.000 0.0400
H3 H Uiso 0.3086(14) 0.1816(10) 0.5395(10) 1.000 0.0400

loop_
_geom_angle_atom_site_label_1
_geom_angle_atom_site_label_2
_geom_angle_atom_site_label_3
_geom_angle
_geom_angle_site_symmetry_1
_geom_angle_site_symmetry_3
_geom_angle_publ_flag
S1 Fe1 N2 89.1(2) . . yes
S1 Fe1 N3 88.8(3) . 1_455 yes
S1 Fe1 S1 180.00 . 2_575 yes
S1 Fe1 N2 90.9(2) . 2_575 yes
S1 Fe1 N3 91.3(3) . 2_675 yes
N2 Fe1 N3 92.9(3) . 1_455 yes
S1 Fe1 N2 90.9(2) 2_575 . yes
N2 Fe1 N2 180.00 . 2_575 yes
N2 Fe1 N3 87.1(3) . 2_675 yes
S1 Fe1 N3 91.3(3) 2_575 1_455 yes
N2 Fe1 N3 87.1(3) 2_575 1_455 yes
N3 Fe1 N3 180.00 1_455 2_675 yes
S1 Fe1 N2 89.1(2) 2_575 2_575 yes
S1 Fe1 N3 88.8(3) 2_575 2_675 yes
N2 Fe1 N3 92.9(3) 2_575 2_675 yes
Fe1 S1 C7 101.5(5) . . yes
Fe1 N2 C6 173.6(7) . . yes
Fe1 N3 C7 153.1(13) 1_655 . yes
C2 C1 C3 121.8(6) . 2_666 no
C1 C2 C3 115.6(6) . . no
C1 C2 C4 123.5(6) . . no
C3 C2 C4 120.9(5) . . no
C1 C3 C2 122.6(5) 2_666 . no
C2 C4 C5 122.7(5) . . no
C2 C4 C6 122.6(5) . . no
C5 C4 C6 114.7(6) . . no
N1 C5 C4 180.0(8) . . yes
N2 C6 C4 180.0(12) . . yes
S1 C7 N3 175.5(15) . . yes
C2 C1 H1 120.1(7) . . no
C3 C1 H1 118.2(7) 2_666 . no
C2 C3 H3 120.0(9) . . no
C1 C3 H3 117.3(9) 2_666 . no

loop_
_geom_bond_atom_site_label_1
_geom_bond_atom_site_label_2
_geom_bond_distance
_geom_bond_site_symmetry_2
_geom_bond_publ_flag
Fe1 S1 2.579(3) . yes
Fe1 N2 2.212(9) . yes
Fe1 N3 2.086(11) 1_455 yes
Fe1 S1 2.579(3) 2_575 yes
Fe1 N2 2.212(9) 2_575 yes
Fe1 N3 2.086(11) 2_675 yes
S1 C7 1.709(12) . yes
N1 C5 1.136(8) . yes
N2 C6 1.136(11) . yes
N3 C7 1.069(15) . yes
C1 C2 1.470(8) . no
C1 C3 1.315(8) 2_666 no
C2 C3 1.436(11) . no
C2 C4 1.394(11) . no
C4 C5 1.371(7) . no
C4 C6 1.371(9) . no
C1 H1 0.950(9) . no
C3 H3 0.950(9) . no

loop_
_geom_torsion_atom_site_label_1
_geom_torsion_atom_site_label_2
_geom_torsion_atom_site_label_3
_geom_torsion_atom_site_label_4
_geom_torsion
_geom_torsion_site_symmetry_1
_geom_torsion_site_symmetry_3
_geom_torsion_site_symmetry_4
_geom_torsion_publ_flag
N2 Fe1 S1 C7 -59.8(6) . . . no
N3 Fe1 S1 C7 -152.7(6) 1_455 . . no
N2 Fe1 S1 C7 120.2(6) 2_575 . . no
N3 Fe1 S1 C7 27.3(6) 2_675 . . no
C3 C1 C2 C3 0.0(9) 2_666 . . no
C3 C1 C2 C4 -180.0(6) 2_666 . . no
C2 C1 C3 C2 0.0(9) . 2_666 2_666 no
C1 C2 C3 C1 0.0(9) . . 2_666 no
C4 C2 C3 C1 180.0(6) . . 2_666 no
C1 C2 C4 C5 180.0(6) . . . no
C1 C2 C4 C6 -0.1(10) . . . no
C3 C2 C4 C5 0.0(10) . . . no
C3 C2 C4 C6 -180.0(6) . . . no
